data_7106290
loop_
_publ_author_name
'Yao Kang'
'Shumei Chen'
'Fei Wang'
'Jian Zhang'
'Xianhui Bu'

_publ_section_title
;
 Induction in Urothermal Synthesis of Homochiral Porous Materials from
 Achiral Precursors
;
_journal_name_full Chem.Commun.
_journal_page_first 4950
_journal_paper_doi 10.1039/c1cc10486a
_journal_volume 47
_journal_year 2011
_chemical_formula_sum 'C28 H32 Co2 N8 O12'
_chemical_formula_weight 790.47
_chemical_name_systematic
;
?
;
_space_group_IT_number 91
_symmetry_cell_setting tetragonal
_symmetry_space_group_name_Hall 'P 4w 2c'
_symmetry_space_group_name_H-M 'P 41 2 2'
_atom_sites_solution_hydrogens geom
_atom_sites_solution_primary direct
_atom_sites_solution_secondary difmap
_audit_creation_method SHELXL-97
_cell_angle_alpha 90.00
_cell_angle_beta 90.00
_cell_angle_gamma 90.00
_cell_formula_units_Z 4
_cell_length_a 11.3140(2)
_cell_length_b 11.3140(2)
_cell_length_c 25.2429(10)
_cell_measurement_temperature 293(2)
_cell_volume 3231.26(15)
_computing_cell_refinement 'Bruker FRAMBO'
_computing_data_collection 'Bruker FRAMBO'
_computing_data_reduction 'Bruker SAINT'
_computing_molecular_graphics 'Bruker SHELXTL'
_computing_publication_material 'Bruker SHELXTL'
_computing_structure_refinement 'SHELXL-97 (Sheldrick, 1997)'
_computing_structure_solution 'SHELXS-97 (Sheldrick, 1990)'
_diffrn_ambient_temperature 293(2)
_diffrn_measured_fraction_theta_full 0.814
_diffrn_measured_fraction_theta_max 0.814
_diffrn_measurement_device_type 'multiwire proportional'
_diffrn_measurement_method 'phi and omega scans'
_diffrn_radiation_monochromator graphite
_diffrn_radiation_source 'fine-focus sealed tube'
_diffrn_radiation_type MoK\a
_diffrn_radiation_wavelength 0.71073
_diffrn_reflns_av_R_equivalents 0.0319
_diffrn_reflns_av_sigmaI/netI 0.0650
_diffrn_reflns_limit_h_max 10
_diffrn_reflns_limit_h_min -7
_diffrn_reflns_limit_k_max 13
_diffrn_reflns_limit_k_min -9
_diffrn_reflns_limit_l_max 17
_diffrn_reflns_limit_l_min -28
_diffrn_reflns_number 4044
_diffrn_reflns_theta_full 24.42
_diffrn_reflns_theta_max 24.42
_diffrn_reflns_theta_min 2.42
_exptl_absorpt_coefficient_mu 1.102
_exptl_absorpt_correction_type none
_exptl_crystal_colour red
_exptl_crystal_density_diffrn 1.612
_exptl_crystal_density_method 'not measured'
_exptl_crystal_description prism
_exptl_crystal_F_000 1600
_exptl_crystal_size_max .22
_exptl_crystal_size_mid .13
_exptl_crystal_size_min .11
_refine_diff_density_max 1.034
_refine_diff_density_min -0.537
_refine_diff_density_rms 0.103
_refine_ls_abs_structure_details 'Flack H D (1983), Acta Cryst. A39, 876-881'
_refine_ls_abs_structure_Flack -0.01(6)
_refine_ls_extinction_method none
_refine_ls_goodness_of_fit_ref 1.018
_refine_ls_hydrogen_treatment none
_refine_ls_matrix_type full
_refine_ls_number_parameters 197
_refine_ls_number_reflns 2047
_refine_ls_number_restraints 10
_refine_ls_restrained_S_all 1.165
_refine_ls_R_factor_all 0.0733
_refine_ls_R_factor_gt 0.0565
_refine_ls_shift/su_max 0.090
_refine_ls_shift/su_mean 0.035
_refine_ls_structure_factor_coef Fsqd
_refine_ls_weighting_details 'calc w=1/[\s^2^(Fo^2^)+(0.1120P)^2^+0.0000P] where P=(Fo^2^+2Fc^2^)/3'
_refine_ls_weighting_scheme calc
_refine_ls_wR_factor_gt 0.1499
_refine_ls_wR_factor_ref 0.1588
_reflns_number_gt 1676
_reflns_number_total 2047
_reflns_threshold_expression >2sigma(I)
_cod_data_source_file c1cc10486a.txt
_cod_data_source_block 1-(-)
_cod_original_sg_symbol_H-M P4(1)22
_cod_database_code 7106290

loop_
_symmetry_equiv_pos_as_xyz
'x, y, z'
'-x, -y, z+1/2'
'-y, x, z+1/4'
'y, -x, z+3/4'
'-x, y, -z'
'x, -y, -z+1/2'
'y, x, -z+3/4'
'-y, -x, -z+1/4'

loop_
_atom_site_label
_atom_site_type_symbol
_atom_site_fract_x
_atom_site_fract_y
_atom_site_fract_z
_atom_site_U_iso_or_equiv
_atom_site_adp_type
_atom_site_occupancy
_atom_site_symmetry_multiplicity
_atom_site_calc_flag
_atom_site_refinement_flags
_atom_site_disorder_assembly
_atom_site_disorder_group
Co1 Co 0.90371(11) 0.09629(11) 0.1250 0.0134(5) Uani 1 2 d S . .
Co2 Co 1.0000 0.20330(14) 0.0000 0.0128(5) Uani 1 2 d S . .
O2 O 1.0855(5) 0.0893(5) 0.1250(2) 0.0225(15) Uani 1 1 d . . .
O4 O 1.7242(5) 0.0951(6) 0.1247(2) 0.0242(15) Uani 1 1 d . . .
C11 C 0.8366(8) -0.0081(8) 0.0156(3) 0.020(2) Uani 1 1 d . . .
O3 O 1.6663(5) 0.0886(6) 0.2097(2) 0.0245(17) Uani 1 1 d . . .
O1 O 1.1357(5) 0.2015(6) 0.0550(2) 0.0233(16) Uani 1 1 d . . .
O5 O 0.9028(5) 0.0661(5) 0.0387(2) 0.0189(15) Uani 1 1 d . . .
N1 N 0.8700(7) -0.0742(7) -0.0263(3) 0.031(2) Uani 1 1 d . . .
H1A H 0.9403 -0.0760 -0.0392 0.037 Uiso 1 1 calc R . .
C4 C 1.5208(7) 0.1166(8) 0.1445(3) 0.018(2) Uani 1 1 d . . .
C7 C 1.1574(8) 0.1441(8) 0.0965(3) 0.018(2) Uani 1 1 d . . .
C21 C 1.6477(8) 0.0971(8) 0.1604(3) 0.021(2) Uani 1 1 d . . .
C6 C 1.3151(8) 0.1003(9) 0.1649(3) 0.029(2) Uani 1 1 d . . .
H6A H 1.2558 0.0810 0.1889 0.035 Uiso 1 1 calc R . .
C1 C 1.2860(8) 0.1394(8) 0.1136(3) 0.019(2) Uani 1 1 d . . .
C5 C 1.4310(8) 0.0909(9) 0.1791(4) 0.027(2) Uani 1 1 d . . .
H5A H 1.4497 0.0663 0.2132 0.033 Uiso 1 1 calc R . .
C3 C 1.4926(8) 0.1549(9) 0.0933(3) 0.027(2) Uani 1 1 d . . .
H3A H 1.5522 0.1711 0.0690 0.033 Uiso 1 1 calc R . .
N2 N 0.7268(7) -0.0353(8) 0.0293(3) 0.034(2) Uani 1 1 d . . .
H2A H 0.6881 0.0001 0.0539 0.041 Uiso 1 1 calc R . .
C2 C 1.3763(8) 0.1682(9) 0.0795(4) 0.032(3) Uani 1 1 d . . .
H2B H 1.3578 0.1974 0.0460 0.039 Uiso 1 1 calc R . .
C10 C 0.6792(10) -0.1323(11) -0.0024(4) 0.057(4) Uani 1 1 d . . .
H10A H 0.6017 -0.1133 -0.0164 0.069 Uiso 1 1 calc R . .
H10B H 0.6745 -0.2048 0.0180 0.069 Uiso 1 1 calc R . .
C9 C 0.7712(10) -0.1413(10) -0.0463(4) 0.039(3) Uani 1 1 d . . .
H9A H 0.7933 -0.2230 -0.0526 0.047 Uiso 1 1 calc R . .
H9B H 0.7416 -0.1075 -0.0791 0.047 Uiso 1 1 calc R . .
C32 C 1.332(4) 0.4939(19) 0.0774(14) 0.266(18) Uiso 1 1 d D . .
N4 N 1.269(3) 0.505(3) 0.1337(16) 0.272(18) Uiso 1 1 d D . .
N3 N 1.474(5) 0.499(6) 0.085(2) 0.59(4) Uiso 1 1 d D . .
C31 C 1.378(6) 0.520(11) 0.1792(16) 0.67(9) Uiso 1 1 d D . .
C30 C 1.491(5) 0.434(17) 0.145(3) 1.30(8) Uiso 1 1 d D . .
O8 O 1.246(2) 0.480(2) 0.0417(10) 0.324(12) Uiso 1 1 d D . .

loop_
_atom_site_aniso_label
_atom_site_aniso_U_11
_atom_site_aniso_U_22
_atom_site_aniso_U_33
_atom_site_aniso_U_23
_atom_site_aniso_U_13
_atom_site_aniso_U_12
Co1 0.0112(6) 0.0112(6) 0.0180(8) 0.0002(6) 0.0002(6) -0.0005(8)
Co2 0.0141(9) 0.0119(9) 0.0125(8) 0.000 -0.0015(8) 0.000
O2 0.011(3) 0.034(4) 0.023(3) 0.004(4) 0.006(3) -0.003(3)
O4 0.010(3) 0.045(4) 0.018(3) 0.000(4) -0.001(3) -0.002(3)
C11 0.025(5) 0.018(5) 0.019(5) 0.004(4) -0.005(4) -0.003(5)
O3 0.016(3) 0.039(4) 0.019(3) -0.005(3) -0.004(3) 0.011(3)
O1 0.013(3) 0.032(4) 0.025(3) 0.007(3) -0.008(3) -0.007(3)
O5 0.023(3) 0.017(3) 0.016(3) 0.001(3) 0.005(3) -0.005(3)
N1 0.027(5) 0.041(5) 0.024(4) -0.004(4) 0.011(4) -0.013(4)
C4 0.012(5) 0.025(5) 0.017(4) 0.001(4) -0.002(4) -0.003(4)
C7 0.017(5) 0.023(5) 0.014(5) -0.005(5) -0.006(4) -0.002(5)
C21 0.022(5) 0.022(5) 0.020(5) 0.002(5) -0.004(5) 0.004(5)
C6 0.015(5) 0.045(7) 0.027(5) 0.014(5) 0.004(5) -0.001(5)
C1 0.017(5) 0.027(5) 0.012(4) 0.004(4) 0.000(4) -0.003(5)
C5 0.016(5) 0.043(6) 0.023(5) 0.005(5) -0.013(5) 0.004(5)
C3 0.016(5) 0.044(6) 0.022(5) 0.007(5) 0.008(5) -0.010(6)
N2 0.018(5) 0.055(6) 0.028(4) -0.017(4) 0.006(4) -0.012(5)
C2 0.014(5) 0.054(7) 0.028(5) 0.027(5) -0.018(5) -0.008(5)
C10 0.054(8) 0.079(9) 0.039(6) -0.018(7) 0.001(6) -0.050(7)
C9 0.049(7) 0.035(6) 0.034(5) -0.021(5) -0.008(5) -0.021(6)

loop_
_atom_type_symbol
_atom_type_description
_atom_type_scat_dispersion_real
_atom_type_scat_dispersion_imag
_atom_type_scat_source
C C 0.0033 0.0016 'International Tables Vol C Tables 4.2.6.8 and 6.1.1.4'
H H 0.0000 0.0000 'International Tables Vol C Tables 4.2.6.8 and 6.1.1.4'
N N 0.0061 0.0033 'International Tables Vol C Tables 4.2.6.8 and 6.1.1.4'
O O 0.0106 0.0060 'International Tables Vol C Tables 4.2.6.8 and 6.1.1.4'
Co Co 0.3494 0.9721 'International Tables Vol C Tables 4.2.6.8 and 6.1.1.4'

loop_
_geom_angle_atom_site_label_1
_geom_angle_atom_site_label_2
_geom_angle_atom_site_label_3
_geom_angle
_geom_angle_site_symmetry_1
_geom_angle_site_symmetry_3
_geom_angle_publ_flag
O4 Co1 O4 90.8(4) 8_675 1_455 ?
O4 Co1 O2 91.8(2) 8_675 . ?
O4 Co1 O2 177.4(3) 1_455 . ?
O4 Co1 O2 177.4(3) 8_675 8_665 ?
O4 Co1 O2 91.8(2) 1_455 8_665 ?
O2 Co1 O2 85.6(3) . 8_665 ?
O4 Co1 O5 99.1(2) 8_675 . ?
O4 Co1 O5 89.4(2) 1_455 . ?
O2 Co1 O5 89.9(2) . . ?
O2 Co1 O5 81.1(2) 8_665 . ?
O4 Co1 O5 89.4(2) 8_675 8_665 ?
O4 Co1 O5 99.1(2) 1_455 8_665 ?
O2 Co1 O5 81.1(2) . 8_665 ?
O2 Co1 O5 89.9(2) 8_665 8_665 ?
O5 Co1 O5 167.8(3) . 8_665 ?
O3 Co2 O3 88.1(3) 4_674 8_675 ?
O3 Co2 O1 92.1(3) 4_674 5_755 ?
O3 Co2 O1 88.7(2) 8_675 5_755 ?
O3 Co2 O1 88.7(2) 4_674 . ?
O3 Co2 O1 92.1(3) 8_675 . ?
O1 Co2 O1 178.8(4) 5_755 . ?
O3 Co2 O5 92.5(2) 4_674 5_755 ?
O3 Co2 O5 177.3(2) 8_675 5_755 ?
O1 Co2 O5 93.9(2) 5_755 5_755 ?
O1 Co2 O5 85.3(2) . 5_755 ?
O3 Co2 O5 177.3(2) 4_674 . ?
O3 Co2 O5 92.5(2) 8_675 . ?
O1 Co2 O5 85.3(2) 5_755 . ?
O1 Co2 O5 93.9(2) . . ?
O5 Co2 O5 86.9(3) 5_755 . ?
C7 O2 Co1 129.1(6) . . ?
C21 O4 Co1 133.6(5) . 1_655 ?
O5 C11 N2 125.9(8) . . ?
O5 C11 N1 124.3(8) . . ?
N2 C11 N1 109.8(8) . . ?
C21 O3 Co2 130.0(6) . 3_745 ?
C7 O1 Co2 135.2(6) . . ?
C11 O5 Co2 125.0(5) . . ?
C11 O5 Co1 124.1(5) . . ?
Co2 O5 Co1 109.7(2) . . ?
C11 N1 C9 110.5(8) . . ?
C11 N1 H1A 124.9 . . ?
C9 N1 H1A 124.7 . . ?
C5 C4 C3 119.0(8) . . ?
C5 C4 C21 120.5(7) . . ?
C3 C4 C21 120.4(8) . . ?
O1 C7 O2 127.4(8) . . ?
O1 C7 C1 116.3(8) . . ?
O2 C7 C1 116.2(8) . . ?
O4 C21 O3 126.3(8) . . ?
O4 C21 C4 118.2(7) . . ?
O3 C21 C4 115.5(8) . . ?
C5 C6 C1 119.4(9) . . ?
C5 C6 H6A 120.3 . . ?
C1 C6 H6A 120.3 . . ?
C2 C1 C6 118.5(8) . . ?
C2 C1 C7 121.6(7) . . ?
C6 C1 C7 119.8(8) . . ?
C6 C5 C4 122.0(8) . . ?
C6 C5 H5A 119.3 . . ?
C4 C5 H5A 118.8 . . ?
C2 C3 C4 119.2(9) . . ?
C2 C3 H3A 120.1 . . ?
C4 C3 H3A 120.6 . . ?
C11 N2 C10 112.2(8) . . ?
C11 N2 H2A 123.7 . . ?
C10 N2 H2A 124.2 . . ?
C1 C2 C3 121.8(8) . . ?
C1 C2 H2B 119.1 . . ?
C3 C2 H2B 119.1 . . ?
N2 C10 C9 101.3(7) . . ?
N2 C10 H10A 111.1 . . ?
C9 C10 H10A 111.2 . . ?
N2 C10 H10B 112.1 . . ?
C9 C10 H10B 111.5 . . ?
H10A C10 H10B 109.3 . . ?
N1 C9 C10 103.8(7) . . ?
N1 C9 H9A 111.2 . . ?
C10 C9 H9A 111.0 . . ?
N1 C9 H9B 110.7 . . ?
C10 C9 H9B 111.2 . . ?
H9A C9 H9B 108.9 . . ?
O8 C32 N4 106(4) . . ?
O8 C32 N3 144(4) . . ?
N4 C32 N3 109.7(15) . . ?
C32 N4 C31 106.4(15) . . ?
C32 N3 C30 102(2) . . ?
C32 N3 C31 93(6) . 8_775 ?
C30 N3 C31 130(8) . 8_775 ?
C30 C31 N4 96(3) 8_775 . ?
C30 C31 N3 27(4) 8_775 8_775 ?
N4 C31 N3 123(5) . 8_775 ?
C31 C30 N3 23(4) 8_775 . ?
C31 C30 C30 36(4) 8_775 8_775 ?
N3 C30 C30 42(5) . 8_775 ?

loop_
_geom_bond_atom_site_label_1
_geom_bond_atom_site_label_2
_geom_bond_distance
_geom_bond_site_symmetry_2
_geom_bond_publ_flag
Co1 O4 2.031(6) 8_675 ?
Co1 O4 2.031(6) 1_455 ?
Co1 O2 2.059(6) . ?
Co1 O2 2.059(6) 8_665 ?
Co1 O5 2.205(5) . ?
Co1 O5 2.205(5) 8_665 ?
Co2 O3 2.053(6) 4_674 ?
Co2 O3 2.053(6) 8_675 ?
Co2 O1 2.070(5) 5_755 ?
Co2 O1 2.070(5) . ?
Co2 O5 2.139(6) 5_755 ?
Co2 O5 2.139(6) . ?
O2 C7 1.251(10) . ?
O4 C21 1.249(10) . ?
O4 Co1 2.031(6) 1_655 ?
C11 O5 1.268(10) . ?
C11 N2 1.325(11) . ?
C11 N1 1.348(11) . ?
O3 C21 1.267(10) . ?
O3 Co2 2.053(6) 3_745 ?
O1 C7 1.256(10) . ?
N1 C9 1.443(12) . ?
N1 H1A 0.8600 . ?
C4 C5 1.370(12) . ?
C4 C3 1.400(11) . ?
C4 C21 1.507(12) . ?
C7 C1 1.518(12) . ?
C6 C5 1.364(12) . ?
C6 C1 1.407(12) . ?
C6 H6A 0.9300 . ?
C1 C2 1.376(12) . ?
C5 H5A 0.9300 . ?
C3 C2 1.370(13) . ?
C3 H3A 0.9300 . ?
N2 C10 1.460(12) . ?
N2 H2A 0.8600 . ?
C2 H2B 0.9300 . ?
C10 C9 1.525(14) . ?
C10 H10A 0.9700 . ?
C10 H10B 0.9700 . ?
C9 H9A 0.9700 . ?
C9 H9B 0.9700 . ?
C32 O8 1.34(3) . ?
C32 N4 1.60(3) . ?
C32 N3 1.62(3) . ?
N4 C31 1.70(5) . ?
N3 C30 1.69(6) . ?
N3 C31 1.44(10) 8_775 ?
C31 C30 2.83(19) 8_775 ?
C31 N3 1.44(10) 8_775 ?
C30 C31 2.83(19) 8_775 ?
C30 C30 1.6(3) 8_775 ?
